data_9017696
loop_
_publ_author_name
'Oberti, R.'
'Boiocchi, M.'
'Hawthorne, F. C.'
'Ball, N. A.'
'Harlow, G. E.'

_publ_section_title
;
 Magnesio-arfvedsonite from Jade mine tract, Myanmar:
 mineral description and crystal chemistry
;
_journal_name_full 'Mineralogical Magazine'
_journal_page_first 253
_journal_page_last 260
_journal_volume 79
_journal_year 2015
_chemical_compound_source 'Jade mine tract, Myanmar'
_chemical_formula_sum 'Al0.12 Ca0.4 F0.02 Fe0.62 H1.98 K0.04 Mg4.26 Mn0.01 Na2.53 O24 Si7.99 Ti0.03'
_chemical_name_mineral Magnesio-arfvedsonite
_space_group_IT_number 12
_space_group_name_Hall '-C 2y'
_space_group_name_H-M_alt 'C 1 2/m 1'
_symmetry_space_group_name_H-M 'C 1 2/m 1'
_cell_angle_alpha 90
_cell_angle_beta 103.799
_cell_angle_gamma 90
_cell_formula_units_Z 2
_cell_length_a 9.8666
_cell_length_b 17.9283
_cell_length_c 5.2839
_cell_volume 907.700
_database_code_amcsd 0020742
_exptl_crystal_density_diffrn 3.035
_cod_data_source_file inputs/fixed/downloads/18/18603.cif
_cod_data_source_block 18603
_cod_original_formula_sum 'Na2.53 K.04 Mg4.26 Fe.62 Al.12 Ti.03 Ca.4 Mn.01 Si7.99 O24 F.02 H1.98'
_cod_database_code 9017696

loop_
_space_group_symop_operation_xyz
x,y,z
1/2+x,1/2+y,z
x,-y,z
1/2+x,1/2-y,z
-x,y,-z
1/2-x,1/2+y,-z
-x,-y,-z
1/2-x,1/2-y,-z

loop_
_atom_site_aniso_label
_atom_site_aniso_U_11
_atom_site_aniso_U_22
_atom_site_aniso_U_33
_atom_site_aniso_U_12
_atom_site_aniso_U_13
_atom_site_aniso_U_23
Na1 0.02030 0.02870 0.03080 0.00000 0.01550 0.00000
K1 0.02030 0.02870 0.03080 0.00000 0.01550 0.00000
Na2 0.02620 0.05360 0.02680 0.00000 0.00480 0.00000
Na3 0.02930 0.01140 0.05920 0.00000 0.03220 0.00000
Mg1 0.00930 0.01010 0.00850 0.00000 0.00260 0.00000
Fe1 0.00930 0.01010 0.00850 0.00000 0.00260 0.00000
Mg2 0.00900 0.01120 0.01010 0.00000 0.00240 0.00000
Fe2 0.00900 0.01120 0.01010 0.00000 0.00240 0.00000
Al2_1 0.00900 0.01120 0.01010 0.00000 0.00240 0.00000
Ti2 0.00900 0.01120 0.01010 0.00000 0.00240 0.00000
Mg3 0.00900 0.00910 0.00770 0.00000 0.00190 0.00000
Fe3 0.00900 0.00910 0.00770 0.00000 0.00190 0.00000
Na4 0.01900 0.01510 0.02190 0.00000 0.01140 0.00000
Ca4 0.01900 0.01510 0.02190 0.00000 0.01140 0.00000
Fe4 0.01900 0.01510 0.02190 0.00000 0.01140 0.00000
Mn4 0.01900 0.01510 0.02190 0.00000 0.01140 0.00000
Si1 0.00740 0.00810 0.00730 -0.00030 0.00150 -0.00050
Si2 0.00770 0.00930 0.00790 -0.00120 0.00180 -0.00040
Al2_2 0.00770 0.00930 0.00790 -0.00120 0.00180 -0.00040
O1 0.00770 0.01110 0.00910 -0.00090 0.00160 -0.00130
O2 0.00930 0.01120 0.01050 -0.00100 0.00130 -0.00110
O3 0.00980 0.01170 0.01140 0.00000 0.00160 0.00000
F3 0.00980 0.01170 0.01140 0.00000 0.00160 0.00000
O4 0.01610 0.01120 0.01210 -0.00470 0.00390 -0.00010
O5 0.00910 0.01660 0.01140 0.00010 0.00230 0.00440
O6 0.01070 0.01660 0.01020 0.00030 0.00110 -0.00370
O7 0.01080 0.00880 0.01820 0.00000 0.00320 0.00000

loop_
_atom_site_label
_atom_site_fract_x
_atom_site_fract_y
_atom_site_fract_z
_atom_site_occupancy
_atom_site_U_iso_or_equiv
Na1 0.00000 0.50000 0.00000 0.24000 0.02500
K1 0.00000 0.50000 0.00000 0.04000 0.02500
Na2 0.02690 0.50000 0.07890 0.12100 0.03580
Na3 0.00000 0.47220 0.00000 0.23900 0.02960
Mg1 0.00000 0.08931 0.50000 0.97500 0.00920
Fe1 0.00000 0.08931 0.50000 0.02500 0.00920
Mg2 0.00000 0.18136 0.00000 0.67500 0.01010
Fe2 0.00000 0.18136 0.00000 0.25500 0.01010
Al2_1 0.00000 0.18136 0.00000 0.05500 0.01010
Ti2 0.00000 0.18136 0.00000 0.01500 0.01010
Mg3 0.00000 0.00000 0.00000 0.96000 0.00860
Fe3 0.00000 0.00000 0.00000 0.04000 0.00860
Na4 0.00000 0.27565 0.50000 0.78500 0.01760
Ca4 0.00000 0.27565 0.50000 0.20000 0.01760
Fe4 0.00000 0.27565 0.50000 0.01000 0.01760
Mn4 0.00000 0.27565 0.50000 0.00500 0.01760
Si1 0.27914 0.08555 0.29283 1.00000 0.00770
Si2 0.28644 0.17171 0.79961 0.99750 0.00830
Al2_2 0.28644 0.17171 0.79961 0.00250 0.00830
O1 0.11205 0.08691 0.21497 1.00000 0.00940
O2 0.11851 0.16938 0.73005 1.00000 0.01050
O3 0.10746 0.00000 0.71104 0.99000 0.01110
F3 0.10746 0.00000 0.71104 0.01000 0.01110
O4 0.36231 0.24944 0.79553 1.00000 0.01310
O5 0.34806 0.12899 0.08433 1.00000 0.01240
O6 0.34186 0.11724 0.58627 1.00000 0.01270
O7 0.33811 0.00000 0.28808 1.00000 0.01260
H 0.19000 0.00000 0.74300 0.99000 0.01000

loop_
_cod_changelog_entry_id
_cod_changelog_entry_author
_cod_changelog_entry_date
_cod_changelog_entry_text
1
;cod-tools version 3.10.1
Id: cif_fix_AMCSD_atom_labels 10224 2024-08-07 11:09:31Z saulius
;
2024-08-07T19:40:23+03:00
;Changed the following '_atom_site_label' values:
the first duplicated label 'Al2'  converted to 'Al2_1'
duplicated label 'Al2' at index 18 converted to 'Al2_2'
;

loop_
_cod_related_entry_id
_cod_related_entry_database
_cod_related_entry_code
1 AMCSD 0020742
